data_4343098
loop_
_publ_author_name
'Du, Cheng-Feng'
'Li, Jian-Rong'
'Zhang, Bo'
'Shen, Nan-Nan'
'Huang, Xiao-Ying'

_publ_section_title
;
 From T2,2@Bmmim to Alkali@T2,2@Bmmim Ivory Ball-like Clusters:
 Ionothermal Syntheses, Precise Doping, and Photocatalytic Properties.
;
_journal_issue 12
_journal_name_full 'Inorganic chemistry'
_journal_page_first 5874
_journal_page_last 5878
_journal_paper_doi 10.1021/acs.inorgchem.5b00652
_journal_volume 54
_journal_year 2015
_chemical_formula_moiety 'C72 H136 Cs In9 N16 Se38 Sn7'
_chemical_formula_sum 'C72 H136 Cs In9 N16 Se38 Sn7'
_chemical_formula_weight 6223.56
_chemical_name_systematic
;
 ?
;
_space_group_crystal_system tetragonal
_space_group_IT_number 88
_space_group_name_Hall '-I 4ad'
_space_group_name_H-M_alt 'I 41/a'
_symmetry_space_group_name_Hall '-I 4ad'
_symmetry_space_group_name_H-M 'I 41/a :2'
_atom_sites_solution_hydrogens mixed
_audit_creation_method SHELXL-2013
_cell_angle_alpha 90
_cell_angle_beta 90
_cell_angle_gamma 90
_cell_formula_units_Z 4
_cell_length_a 19.6437(2)
_cell_length_b 19.6437(2)
_cell_length_c 37.7046(8)
_cell_measurement_reflns_used 9262
_cell_measurement_temperature 100(2)
_cell_measurement_theta_max 75.5650
_cell_measurement_theta_min 3.9100
_cell_volume 14549.3(4)
_computing_structure_refinement 'SHELXL-2013 (Sheldrick, 2013)'
_diffrn_ambient_temperature 100(2)
_diffrn_measured_fraction_theta_full 0.999
_diffrn_measured_fraction_theta_max 0.986
_diffrn_measurement_device_type 'SuperNova, Dual, Cu at zero, Atlas'
_diffrn_measurement_method '\w scans'
_diffrn_radiation_type CuK\a
_diffrn_radiation_wavelength 1.54178
_diffrn_reflns_av_R_equivalents 0.0250
_diffrn_reflns_av_unetI/netI 0.0270
_diffrn_reflns_laue_measured_fraction_full 0.999
_diffrn_reflns_laue_measured_fraction_max 0.986
_diffrn_reflns_limit_h_max 24
_diffrn_reflns_limit_h_min -24
_diffrn_reflns_limit_k_max 23
_diffrn_reflns_limit_k_min -16
_diffrn_reflns_limit_l_max 36
_diffrn_reflns_limit_l_min -47
_diffrn_reflns_number 19941
_diffrn_reflns_point_group_measured_fraction_full 0.999
_diffrn_reflns_point_group_measured_fraction_max 0.986
_diffrn_reflns_theta_full 67.679
_diffrn_reflns_theta_max 76.638
_diffrn_reflns_theta_min 3.953
_diffrn_source 'SuperNova (Cu) X-ray Source'
_exptl_absorpt_coefficient_mu 33.638
_exptl_absorpt_correction_T_max 1.00000
_exptl_absorpt_correction_T_min 0.64694
_exptl_absorpt_correction_type multi-scan
_exptl_absorpt_process_details
;
CrysAlisPro, Agilent Technologies,
Version 1.171.36.32 (release 02-08-2013 CrysAlis171 .NET)
(compiled Aug  2 2013,16:46:58)
Empirical absorption correction using spherical harmonics,
 implemented in SCALE3 ABSPACK scaling algorithm.
;
_exptl_crystal_colour orange
_exptl_crystal_density_diffrn 2.841
_exptl_crystal_description BLOCK
_exptl_crystal_F_000 11272
_exptl_crystal_size_max 0.07
_exptl_crystal_size_mid 0.05
_exptl_crystal_size_min 0.05
_refine_diff_density_max 1.674
_refine_diff_density_min -4.236
_refine_diff_density_rms 0.236
_refine_ls_extinction_method none
_refine_ls_goodness_of_fit_ref 1.003
_refine_ls_hydrogen_treatment constr
_refine_ls_matrix_type full
_refine_ls_number_parameters 340
_refine_ls_number_reflns 7563
_refine_ls_number_restraints 9
_refine_ls_restrained_S_all 1.003
_refine_ls_R_factor_all 0.0483
_refine_ls_R_factor_gt 0.0418
_refine_ls_shift/su_max 0.002
_refine_ls_shift/su_mean 0.000
_refine_ls_structure_factor_coef Fsqd
_refine_ls_weighting_details
;
 w=1/[\s^2^(Fo^2^)+(0.0800P)^2^+250.0000P]
 where P=(Fo^2^+2Fc^2^)/3
;
_refine_ls_weighting_scheme calc
_refine_ls_wR_factor_gt 0.1246
_refine_ls_wR_factor_ref 0.1314
_reflns_Friedel_coverage 0.000
_reflns_number_gt 6648
_reflns_number_total 7563
_reflns_threshold_expression 'I > 2\s(I)'
_cod_data_source_file ic5b00652_si_001.cif
_cod_data_source_block 2-CD8-38C-CU
_cod_depositor_comments 'Adding full bibliography for 4343097--4343099.cif.'
_cod_database_code 4343098
_shelx_space_group_comment
;
The symmetry employed for this shelxl refinement is uniquely defined
by the following loop, which should always be used as a source of
symmetry information in preference to the above space-group names.
They are only intended as comments.
;
_shelxl_version_number 2013-2

loop_
_space_group_symop_operation_xyz
'x, y, z'
'-y+3/4, x+1/4, z+1/4'
'-x, -y+1/2, z'
'y+1/4, -x+1/4, z+1/4'
'x+1/2, y+1/2, z+1/2'
'-y+5/4, x+3/4, z+3/4'
'-x+1/2, -y+1, z+1/2'
'y+3/4, -x+3/4, z+3/4'
'-x, -y, -z'
'y-3/4, -x-1/4, -z-1/4'
'x, y-1/2, -z'
'-y-1/4, x-1/4, -z-1/4'
'-x+1/2, -y+1/2, -z+1/2'
'y-1/4, -x+1/4, -z+1/4'
'x+1/2, y, -z+1/2'
'-y+1/4, x+1/4, -z+1/4'

loop_
_atom_site_label
_atom_site_type_symbol
_atom_site_fract_x
_atom_site_fract_y
_atom_site_fract_z
_atom_site_U_iso_or_equiv
_atom_site_adp_type
_atom_site_occupancy
_atom_site_site_symmetry_order
_atom_site_calc_flag
_atom_site_refinement_flags_posn
_atom_site_refinement_flags_adp
_atom_site_refinement_flags_occupancy
_atom_site_disorder_assembly
_atom_site_disorder_group
Sn1 Sn 0.10165(2) 0.26539(2) 0.51118(2) 0.01628(12) Uani 0.4375 1 d . . P A .
Sn2 Sn 0.29934(2) 0.29171(2) 0.51492(2) 0.02138(12) Uani 0.4375 1 d . . P A .
Sn3 Sn 0.21026(2) 0.17476(2) 0.58508(2) 0.01633(12) Uani 0.4375 1 d . . P A .
Sn4 Sn 0.18751(2) 0.37231(2) 0.58879(2) 0.01607(12) Uani 0.4375 1 d . . P A .
In1 In 0.10165(2) 0.26539(2) 0.51118(2) 0.01628(12) Uani 0.5625 1 d . . P A 2
In2 In 0.29934(2) 0.29171(2) 0.51492(2) 0.02138(12) Uani 0.5625 1 d . . P A 2
In3 In 0.21026(2) 0.17476(2) 0.58508(2) 0.01633(12) Uani 0.5625 1 d . . P A 2
In4 In 0.18751(2) 0.37231(2) 0.58879(2) 0.01607(12) Uani 0.5625 1 d . . P A 2
Se1 Se 0.0000 0.2500 0.46933(3) 0.0169(2) Uani 1 2 d S T P . .
Se2 Se 0.20289(4) 0.28194(4) 0.46936(2) 0.02193(17) Uani 1 1 d . . . . .
Se3 Se 0.10482(4) 0.15628(4) 0.54725(2) 0.01835(16) Uani 1 1 d . . . . .
Se4 Se 0.08152(4) 0.37008(4) 0.54970(2) 0.01879(16) Uani 1 1 d . . . . .
Se5 Se 0.32022(4) 0.18178(4) 0.54952(2) 0.01971(16) Uani 1 1 d . . . . .
Se6 Se 0.40822(4) 0.31355(5) 0.47811(2) 0.0331(2) Uani 1 1 d . . . . .
Se7 Se 0.48326(6) 0.30656(7) 0.52506(4) 0.0534(3) Uani 1 1 d . . . . .
Se8 Se 0.29710(4) 0.39560(4) 0.55557(2) 0.02052(16) Uani 1 1 d . . . . .
Se9 Se 0.18878(4) 0.26927(3) 0.62956(2) 0.01682(15) Uani 1 1 d . . . . .
Se10 Se 0.18459(4) 0.47707(4) 0.62898(2) 0.01960(16) Uani 1 1 d . . . . .
Cs1 Cs 0.0000 0.2500 0.6250 0.02118(18) Uani 1 4 d S T P A .
N1 N -0.0699(4) 0.5767(4) 0.5698(2) 0.0351(16) Uani 1 1 d . . . . .
N2 N 0.0176(4) 0.6177(3) 0.5967(2) 0.0343(16) Uani 1 1 d . . . . .
N3 N 0.3368(5) 0.5215(5) 0.4952(3) 0.049(2) Uani 1 1 d . . . . .
N4 N 0.3577(5) 0.5918(5) 0.5371(3) 0.058(3) Uani 1 1 d . . . . .
C1 C -0.0916(5) 0.6019(4) 0.6022(2) 0.0347(18) Uani 1 1 d . . . . .
H1A H -0.1369 0.6011 0.6110 0.042 Uiso 1 1 calc R U . . .
C2 C -0.0377(5) 0.6272(4) 0.6187(2) 0.0337(18) Uani 1 1 d . . . . .
H2A H -0.0372 0.6480 0.6415 0.040 Uiso 1 1 calc R U . . .
C3 C -0.0031(5) 0.5861(4) 0.5669(2) 0.0337(18) Uani 1 1 d . . . . .
C4 C -0.1126(6) 0.5406(5) 0.5450(3) 0.042(2) Uani 1 1 d . . . . .
H4A H -0.1083 0.5614 0.5214 0.063 Uiso 1 1 calc R U . . .
H4B H -0.1601 0.5431 0.5528 0.063 Uiso 1 1 calc R U . . .
H4C H -0.0983 0.4928 0.5438 0.063 Uiso 1 1 calc R U . . .
C5 C 0.0395(6) 0.5636(4) 0.5372(3) 0.043(2) Uani 1 1 d . . . . .
H5A H 0.0159 0.5730 0.5148 0.065 Uiso 1 1 calc R U . . .
H5B H 0.0480 0.5146 0.5392 0.065 Uiso 1 1 calc R U . . .
H5C H 0.0829 0.5882 0.5376 0.065 Uiso 1 1 calc R U . . .
C6 C 0.0881(5) 0.6400(5) 0.6045(3) 0.043(2) Uani 1 1 d . . . . .
H6A H 0.1133 0.6451 0.5819 0.052 Uiso 1 1 calc R U . . .
H6B H 0.1111 0.6042 0.6186 0.052 Uiso 1 1 calc R U . . .
C7 C 0.0909(6) 0.7056(6) 0.6244(3) 0.052(3) Uani 1 1 d . . . . .
H7A H 0.0679 0.7000 0.6476 0.063 Uiso 1 1 calc R U . . .
H7B H 0.0662 0.7411 0.6110 0.063 Uiso 1 1 calc R U . . .
C8 C 0.1651(8) 0.7287(10) 0.6305(4) 0.082(5) Uani 1 1 d . . . . .
H8A H 0.1906 0.7232 0.6080 0.098 Uiso 1 1 calc R U . . .
H8B H 0.1650 0.7778 0.6364 0.098 Uiso 1 1 calc R U . . .
C9 C 0.2010(7) 0.6923(9) 0.6583(4) 0.076(4) Uani 1 1 d . . . . .
H9A H 0.2446 0.7148 0.6630 0.114 Uiso 1 1 calc R U . . .
H9B H 0.2092 0.6453 0.6507 0.114 Uiso 1 1 calc R U . . .
H9C H 0.1734 0.6922 0.6800 0.114 Uiso 1 1 calc R U . . .
C10 C 0.4063(6) 0.5228(8) 0.4990(4) 0.066(4) Uani 1 1 d . . . . .
H10A H 0.4389 0.4973 0.4860 0.080 Uiso 1 1 calc R U . . .
C11 C 0.4184(6) 0.5686(9) 0.5256(5) 0.076(4) Uani 1 1 d . . . . .
H11A H 0.4618 0.5818 0.5343 0.091 Uiso 1 1 calc R U . . .
C12 C 0.3086(6) 0.5629(5) 0.5183(3) 0.049(3) Uani 1 1 d . . . . .
C13 C 0.3011(7) 0.4809(7) 0.4679(3) 0.059(3) Uani 1 1 d . . . . .
H13A H 0.2607 0.4598 0.4784 0.088 Uiso 1 1 calc R U . . .
H13B H 0.3317 0.4454 0.4590 0.088 Uiso 1 1 calc DR U . . .
H13C H 0.2875 0.5106 0.4483 0.088 Uiso 1 1 calc R U . . .
C14 C 0.2335(6) 0.5731(6) 0.5224(4) 0.061(3) Uani 1 1 d . . . . .
H14A H 0.2106 0.5628 0.5000 0.091 Uiso 1 1 calc R U . . .
H14B H 0.2244 0.6205 0.5291 0.091 Uiso 1 1 calc R U . . .
H14C H 0.2163 0.5427 0.5410 0.091 Uiso 1 1 calc R U . . .
C15 C 0.3486(7) 0.6428(6) 0.5661(4) 0.067(4) Uani 1 1 d . . . . .
H15A H 0.3916 0.6682 0.5695 0.081 Uiso 1 1 calc R U . . .
H15B H 0.3129 0.6758 0.5592 0.081 Uiso 1 1 calc R U . . .
C16 C 0.3289(8) 0.6091(7) 0.5999(5) 0.083(5) Uani 1 1 d . . . . .
H16A H 0.3210 0.6448 0.6180 0.099 Uiso 1 1 calc R U . . .
H16B H 0.2852 0.5850 0.5962 0.099 Uiso 1 1 calc R U . . .
C17 C 0.3793(9) 0.5598(8) 0.6142(5) 0.092(5) Uani 1 1 d D . . . .
H17A H 0.3921 0.5280 0.5950 0.110 Uiso 0.57(3) 1 calc R U P B 1
H17B H 0.3570 0.5328 0.6331 0.110 Uiso 0.57(3) 1 calc R U P B 1
H17C H 0.3765 0.5168 0.6007 0.110 Uiso 0.43(3) 1 d R U P B 2
H17D H 0.4244 0.5803 0.6093 0.110 Uiso 0.43(3) 1 d R U P B 2
C18 C 0.4450(10) 0.5915(13) 0.6296(6) 0.071(7) Uani 0.57(3) 1 d D U P B 1
H18A H 0.4764 0.5551 0.6365 0.107 Uiso 0.57(3) 1 calc R U P B 1
H18B H 0.4336 0.6191 0.6504 0.107 Uiso 0.57(3) 1 calc R U P B 1
H18C H 0.4665 0.6203 0.6116 0.107 Uiso 0.57(3) 1 calc R U P B 1
C18B C 0.390(2) 0.541(2) 0.6534(6) 0.103(13) Uani 0.43(3) 1 d D U P B 2
H18D H 0.4060 0.5806 0.6666 0.154 Uiso 0.43(3) 1 calc R U P B 2
H18E H 0.4235 0.5041 0.6552 0.154 Uiso 0.43(3) 1 calc R U P B 2
H18F H 0.3465 0.5253 0.6635 0.154 Uiso 0.43(3) 1 calc R U P B 2

loop_
_atom_site_aniso_label
_atom_site_aniso_U_11
_atom_site_aniso_U_22
_atom_site_aniso_U_33
_atom_site_aniso_U_23
_atom_site_aniso_U_13
_atom_site_aniso_U_12
Sn1 0.0139(2) 0.0157(2) 0.0192(2) -0.00060(15) -0.00059(15) 0.00155(15)
Sn2 0.0170(2) 0.0213(2) 0.0258(2) 0.00174(17) 0.00214(17) 0.00176(16)
Sn3 0.0148(2) 0.0143(2) 0.0199(2) 0.00164(15) 0.00027(15) 0.00141(15)
Sn4 0.0151(2) 0.0138(2) 0.0193(2) -0.00029(15) 0.00146(15) -0.00001(14)
In1 0.0139(2) 0.0157(2) 0.0192(2) -0.00060(15) -0.00059(15) 0.00155(15)
In2 0.0170(2) 0.0213(2) 0.0258(2) 0.00174(17) 0.00214(17) 0.00176(16)
In3 0.0148(2) 0.0143(2) 0.0199(2) 0.00164(15) 0.00027(15) 0.00141(15)
In4 0.0151(2) 0.0138(2) 0.0193(2) -0.00029(15) 0.00146(15) -0.00001(14)
Se1 0.0171(4) 0.0171(4) 0.0166(4) 0.000 0.000 0.0035(3)
Se2 0.0172(3) 0.0258(4) 0.0227(4) 0.0006(3) 0.0020(3) 0.0027(3)
Se3 0.0167(3) 0.0156(3) 0.0227(3) 0.0018(3) -0.0031(3) -0.0004(2)
Se4 0.0178(3) 0.0174(3) 0.0211(3) -0.0029(3) -0.0019(3) 0.0044(2)
Se5 0.0161(3) 0.0187(3) 0.0243(4) 0.0016(3) 0.0019(3) 0.0020(2)
Se6 0.0225(4) 0.0416(5) 0.0352(5) 0.0016(4) 0.0100(3) -0.0006(3)
Se7 0.0426(6) 0.0598(7) 0.0578(7) -0.0068(6) -0.0016(5) -0.0025(5)
Se8 0.0189(3) 0.0183(3) 0.0244(4) 0.0021(3) 0.0050(3) -0.0018(3)
Se9 0.0164(3) 0.0151(3) 0.0189(3) 0.0007(2) -0.0001(2) 0.0008(2)
Se10 0.0166(3) 0.0164(3) 0.0258(4) -0.0029(3) 0.0032(3) -0.0038(2)
Cs1 0.0167(2) 0.0167(2) 0.0301(4) 0.000 0.000 0.000
N1 0.050(4) 0.023(3) 0.032(4) 0.005(3) 0.006(3) 0.009(3)
N2 0.042(4) 0.020(3) 0.040(4) 0.007(3) 0.008(3) 0.005(3)
N3 0.041(4) 0.050(5) 0.056(5) 0.031(4) 0.000(4) 0.006(4)
N4 0.039(5) 0.059(6) 0.076(7) 0.022(5) -0.007(5) -0.005(4)
C1 0.041(5) 0.032(4) 0.032(4) 0.003(3) 0.009(4) 0.015(3)
C2 0.043(5) 0.024(4) 0.034(4) -0.003(3) 0.013(4) 0.006(3)
C3 0.050(5) 0.019(3) 0.032(4) 0.009(3) 0.011(4) 0.009(3)
C4 0.058(6) 0.028(4) 0.041(5) 0.001(4) 0.001(4) 0.005(4)
C5 0.062(6) 0.021(4) 0.048(6) 0.002(4) 0.021(5) 0.010(4)
C6 0.035(5) 0.036(5) 0.059(6) 0.012(4) 0.006(4) 0.004(4)
C7 0.049(6) 0.060(7) 0.047(6) 0.010(5) -0.016(5) -0.003(5)
C8 0.064(8) 0.131(15) 0.051(7) -0.002(8) -0.017(6) -0.024(9)
C9 0.055(8) 0.088(11) 0.084(10) 0.019(8) -0.014(7) -0.011(7)
C10 0.043(6) 0.086(10) 0.070(8) 0.031(8) 0.007(6) 0.010(6)
C11 0.032(6) 0.097(11) 0.099(12) 0.023(9) -0.008(6) -0.003(6)
C12 0.045(6) 0.036(5) 0.065(7) 0.025(5) -0.010(5) 0.004(4)
C13 0.062(7) 0.064(7) 0.051(6) 0.031(6) -0.008(5) 0.000(6)
C14 0.040(6) 0.049(6) 0.093(9) 0.036(6) 0.001(6) 0.013(5)
C15 0.062(8) 0.045(6) 0.094(10) 0.005(7) -0.018(7) 0.000(6)
C16 0.067(9) 0.054(8) 0.127(15) -0.021(9) -0.022(9) 0.012(7)
C17 0.106(13) 0.057(8) 0.113(14) -0.026(9) -0.017(11) 0.010(8)
C18 0.073(15) 0.083(16) 0.057(13) -0.022(12) -0.026(11) 0.021(12)
C18B 0.10(2) 0.10(3) 0.11(3) -0.03(2) 0.04(2) -0.01(2)

loop_
_atom_type_symbol
_atom_type_description
_atom_type_scat_dispersion_real
_atom_type_scat_dispersion_imag
_atom_type_scat_source
C C 0.0181 0.0091 'International Tables Vol C Tables 4.2.6.8 and 6.1.1.4'
H H 0.0000 0.0000 'International Tables Vol C Tables 4.2.6.8 and 6.1.1.4'
N N 0.0311 0.0180 'International Tables Vol C Tables 4.2.6.8 and 6.1.1.4'
Se Se -0.7943 1.1372 'International Tables Vol C Tables 4.2.6.8 and 6.1.1.4'
Cs Cs -0.7457 7.9052 'International Tables Vol C Tables 4.2.6.8 and 6.1.1.4'
In In 0.0822 5.0449 'International Tables Vol C Tables 4.2.6.8 and 6.1.1.4'
Sn Sn 0.0259 5.4591 'International Tables Vol C Tables 4.2.6.8 and 6.1.1.4'

loop_
_geom_angle_atom_site_label_1
_geom_angle_atom_site_label_2
_geom_angle_atom_site_label_3
_geom_angle
_geom_angle_site_symmetry_1
_geom_angle_site_symmetry_3
Se3 Sn1 Se4 112.32(3) . .
Se3 Sn1 Se2 114.73(3) . .
Se4 Sn1 Se2 111.67(3) . .
Se3 Sn1 Se1 104.43(2) . .
Se4 Sn1 Se1 108.97(2) . .
Se2 Sn1 Se1 103.95(3) . .
Se8 Sn2 Se5 111.82(3) . .
Se8 Sn2 Se2 116.70(3) . .
Se5 Sn2 Se2 113.40(3) . .
Se8 Sn2 Se6 101.76(3) . .
Se5 Sn2 Se6 106.34(3) . .
Se2 Sn2 Se6 105.32(3) . .
Se9 Sn3 Se3 109.88(3) . .
Se9 Sn3 Se5 116.71(3) . .
Se3 Sn3 Se5 113.81(3) . .
Se9 Sn3 Se10 106.58(3) . 14_556
Se3 Sn3 Se10 106.40(3) . 14_556
Se5 Sn3 Se10 102.40(3) . 14_556
Se8 Sn4 Se9 115.76(3) . .
Se8 Sn4 Se4 114.28(3) . .
Se9 Sn4 Se4 110.10(3) . .
Se8 Sn4 Se10 99.61(3) . .
Se9 Sn4 Se10 106.42(3) . .
Se4 Sn4 Se10 109.75(3) . .
Sn1 Se1 In1 104.00(4) . 3
Sn1 Se1 Sn1 104.00(4) . 3
In1 Se1 Sn1 0.00(3) 3 3
Sn1 Se2 Sn2 99.85(3) . .
Sn1 Se3 Sn3 101.54(3) . .
Sn1 Se3 Cs1 89.51(2) . .
Sn3 Se3 Cs1 86.72(2) . .
Sn1 Se4 Sn4 102.50(3) . .
Sn1 Se4 Cs1 89.47(2) . .
Sn4 Se4 Cs1 85.83(2) . .
Sn3 Se5 Sn2 100.28(3) . .
Se7 Se6 Sn2 96.13(5) . .
Se6 Se7 Se7 103.79(6) . 3_655
Sn4 Se8 Sn2 99.63(3) . .
Sn3 Se9 Sn4 100.63(3) . .
Sn3 Se9 Cs1 93.47(2) . .
Sn4 Se9 Cs1 92.47(2) . .
Sn4 Se10 In3 103.22(3) . 16_556
Sn4 Se10 Sn3 103.22(3) . 16_556
In3 Se10 Sn3 0.00(2) 16_556 16_556
Se9 Cs1 Se9 174.71(2) . 3
Se9 Cs1 Se9 90.122(1) . 14_556
Se9 Cs1 Se9 90.122(1) 3 14_556
Se9 Cs1 Se9 90.121(1) . 16_556
Se9 Cs1 Se9 90.122(1) 3 16_556
Se9 Cs1 Se9 174.72(2) 14_556 16_556
Se9 Cs1 Se4 65.009(15) . .
Se9 Cs1 Se4 119.179(15) 3 .
Se9 Cs1 Se4 120.643(14) 14_556 .
Se9 Cs1 Se4 54.919(15) 16_556 .
Se9 Cs1 Se4 119.180(15) . 3
Se9 Cs1 Se4 65.008(15) 3 3
Se9 Cs1 Se4 54.919(15) 14_556 3
Se9 Cs1 Se4 120.642(14) 16_556 3
Se4 Cs1 Se4 90.24(2) . 3
Se9 Cs1 Se4 54.919(15) . 14_556
Se9 Cs1 Se4 120.642(14) 3 14_556
Se9 Cs1 Se4 65.008(15) 14_556 14_556
Se9 Cs1 Se4 119.179(15) 16_556 14_556
Se4 Cs1 Se4 119.862(12) . 14_556
Se4 Cs1 Se4 119.862(12) 3 14_556
Se9 Cs1 Se4 120.641(14) . 16_556
Se9 Cs1 Se4 54.920(15) 3 16_556
Se9 Cs1 Se4 119.179(15) 14_556 16_556
Se9 Cs1 Se4 65.008(15) 16_556 16_556
Se4 Cs1 Se4 119.861(12) . 16_556
Se4 Cs1 Se4 119.862(12) 3 16_556
Se4 Cs1 Se4 90.24(2) 14_556 16_556
Se9 Cs1 Se3 64.654(15) . .
Se9 Cs1 Se3 119.683(14) 3 .
Se9 Cs1 Se3 57.340(15) 14_556 .
Se9 Cs1 Se3 118.200(14) 16_556 .
Se4 Cs1 Se3 63.315(14) . .
Se4 Cs1 Se3 54.685(15) 3 .
Se4 Cs1 Se3 91.832(14) 14_556 .
Se4 Cs1 Se3 174.381(15) 16_556 .
Se9 Cs1 Se3 57.339(15) . 16_556
Se9 Cs1 Se3 118.200(14) 3 16_556
Se9 Cs1 Se3 119.682(14) 14_556 16_556
Se9 Cs1 Se3 64.654(15) 16_556 16_556
Se4 Cs1 Se3 91.833(14) . 16_556
Se4 Cs1 Se3 174.380(15) 3 16_556
Se4 Cs1 Se3 54.684(15) 14_556 16_556
Se4 Cs1 Se3 63.314(14) 16_556 16_556
Se3 Cs1 Se3 121.989(12) . 16_556
Se9 Cs1 Se3 119.683(14) . 3
Se9 Cs1 Se3 64.654(15) 3 3
Se9 Cs1 Se3 118.200(14) 14_556 3
Se9 Cs1 Se3 57.340(15) 16_556 3
Se4 Cs1 Se3 54.684(15) . 3
Se4 Cs1 Se3 63.314(14) 3 3
Se4 Cs1 Se3 174.380(15) 14_556 3
Se4 Cs1 Se3 91.833(14) 16_556 3
Se3 Cs1 Se3 86.59(2) . 3
Se3 Cs1 Se3 121.990(12) 16_556 3
Se9 Cs1 Se3 118.199(14) . 14_556
Se9 Cs1 Se3 57.340(15) 3 14_556
Se9 Cs1 Se3 64.654(15) 14_556 14_556
Se9 Cs1 Se3 119.682(14) 16_556 14_556
Se4 Cs1 Se3 174.379(15) . 14_556
Se4 Cs1 Se3 91.833(14) 3 14_556
Se4 Cs1 Se3 63.314(14) 14_556 14_556
Se4 Cs1 Se3 54.684(15) 16_556 14_556
Se3 Cs1 Se3 121.989(12) . 14_556
Se3 Cs1 Se3 86.59(2) 16_556 14_556
Se3 Cs1 Se3 121.990(12) 3 14_556
C3 N1 C1 109.0(8) . .
C3 N1 C4 126.1(8) . .
C1 N1 C4 124.7(9) . .
C3 N2 C2 109.0(8) . .
C3 N2 C6 125.9(8) . .
C2 N2 C6 125.1(8) . .
C12 N3 C10 109.8(12) . .
C12 N3 C13 126.5(10) . .
C10 N3 C13 123.6(12) . .
C12 N4 C11 109.1(13) . .
C12 N4 C15 126.3(11) . .
C11 N4 C15 124.6(12) . .
C2 C1 N1 107.6(8) . .
C2 C1 H1A 126.2 . .
N1 C1 H1A 126.2 . .
C1 C2 N2 107.1(8) . .
C1 C2 H2A 126.4 . .
N2 C2 H2A 126.4 . .
N1 C3 N2 107.2(8) . .
N1 C3 C5 125.6(9) . .
N2 C3 C5 127.2(9) . .
N1 C4 H4A 109.5 . .
N1 C4 H4B 109.5 . .
H4A C4 H4B 109.5 . .
N1 C4 H4C 109.5 . .
H4A C4 H4C 109.5 . .
H4B C4 H4C 109.5 . .
C3 C5 H5A 109.5 . .
C3 C5 H5B 109.5 . .
H5A C5 H5B 109.5 . .
C3 C5 H5C 109.5 . .
H5A C5 H5C 109.5 . .
H5B C5 H5C 109.5 . .
N2 C6 C7 113.0(8) . .
N2 C6 H6A 109.0 . .
C7 C6 H6A 109.0 . .
N2 C6 H6B 109.0 . .
C7 C6 H6B 109.0 . .
H6A C6 H6B 107.8 . .
C6 C7 C8 111.3(12) . .
C6 C7 H7A 109.4 . .
C8 C7 H7A 109.4 . .
C6 C7 H7B 109.4 . .
C8 C7 H7B 109.4 . .
H7A C7 H7B 108.0 . .
C9 C8 C7 114.9(13) . .
C9 C8 H8A 108.6 . .
C7 C8 H8A 108.6 . .
C9 C8 H8B 108.6 . .
C7 C8 H8B 108.6 . .
H8A C8 H8B 107.5 . .
C8 C9 H9A 109.5 . .
C8 C9 H9B 109.5 . .
H9A C9 H9B 109.5 . .
C8 C9 H9C 109.5 . .
H9A C9 H9C 109.5 . .
H9B C9 H9C 109.5 . .
C11 C10 N3 105.1(12) . .
C11 C10 H10A 127.4 . .
N3 C10 H10A 127.4 . .
N4 C11 C10 107.7(12) . .
N4 C11 H11A 126.1 . .
C10 C11 H11A 126.1 . .
N3 C12 N4 108.2(10) . .
N3 C12 C14 124.6(12) . .
N4 C12 C14 127.2(12) . .
N3 C13 H13A 109.5 . .
N3 C13 H13B 109.5 . .
H13A C13 H13B 109.5 . .
N3 C13 H13C 109.5 . .
H13A C13 H13C 109.5 . .
H13B C13 H13C 109.5 . .
C12 C14 H14A 109.5 . .
C12 C14 H14B 109.5 . .
H14A C14 H14B 109.5 . .
C12 C14 H14C 109.5 . .
H14A C14 H14C 109.5 . .
H14B C14 H14C 109.5 . .
C16 C15 N4 111.1(11) . .
C16 C15 H15A 109.4 . .
N4 C15 H15A 109.4 . .
C16 C15 H15B 109.4 . .
N4 C15 H15B 109.4 . .
H15A C15 H15B 108.0 . .
C17 C16 C15 115.3(16) . .
C17 C16 H16A 108.4 . .
C15 C16 H16A 108.4 . .
C17 C16 H16B 108.4 . .
C15 C16 H16B 108.4 . .
H16A C16 H16B 107.5 . .
C16 C17 C18B 127(2) . .
C16 C17 C18 115.5(15) . .
C16 C17 H17A 108.4 . .
C18 C17 H17A 108.4 . .
C16 C17 H17B 108.4 . .
C18 C17 H17B 108.4 . .
H17A C17 H17B 107.5 . .
C16 C17 H17C 109.4 . .
C18B C17 H17C 107.1 . .
C16 C17 H17D 105.3 . .
C18B C17 H17D 99.2 . .
H17C C17 H17D 107.4 . .
C17 C18 H18A 109.5 . .
C17 C18 H18B 109.5 . .
H18A C18 H18B 109.5 . .
C17 C18 H18C 109.5 . .
H18A C18 H18C 109.5 . .
H18B C18 H18C 109.5 . .
C17 C18B H18D 109.5 . .
C17 C18B H18E 109.5 . .
H18D C18B H18E 109.5 . .
C17 C18B H18F 109.5 . .
H18D C18B H18F 109.5 . .
H18E C18B H18F 109.5 . .

loop_
_geom_bond_atom_site_label_1
_geom_bond_atom_site_label_2
_geom_bond_distance
_geom_bond_site_symmetry_2
Sn1 Se3 2.5391(8) .
Sn1 Se4 2.5485(8) .
Sn1 Se2 2.5587(8) .
Sn1 Se1 2.5630(7) .
Sn2 Se8 2.5527(9) .
Sn2 Se5 2.5561(8) .
Sn2 Se2 2.5645(9) .
Sn2 Se6 2.5854(9) .
Sn3 Se9 2.5373(8) .
Sn3 Se3 2.5410(8) .
Sn3 Se5 2.5462(8) .
Sn3 Se10 2.5611(8) 14_556
Sn4 Se8 2.5322(8) .
Sn4 Se9 2.5419(8) .
Sn4 Se4 2.5512(8) .
Sn4 Se10 2.5562(8) .
Se1 In1 2.5630(7) 3
Se1 Sn1 2.5630(7) 3
Se3 Cs1 4.0277(7) .
Se4 Cs1 4.0236(7) .
Se6 Se7 2.3075(16) .
Se7 Se7 2.318(3) 3_655
Se9 Cs1 3.7316(7) .
Se10 In3 2.5611(8) 16_556
Se10 Sn3 2.5611(8) 16_556
Cs1 Se9 3.7316(7) 3
Cs1 Se9 3.7316(7) 14_556
Cs1 Se9 3.7316(7) 16_556
Cs1 Se4 4.0237(7) 3
Cs1 Se4 4.0237(7) 14_556
Cs1 Se4 4.0237(7) 16_556
Cs1 Se3 4.0277(7) 16_556
Cs1 Se3 4.0277(7) 3
Cs1 Se3 4.0277(7) 14_556
N1 C3 1.329(13) .
N1 C1 1.384(11) .
N1 C4 1.445(13) .
N2 C3 1.344(12) .
N2 C2 1.381(11) .
N2 C6 1.481(13) .
N3 C12 1.313(16) .
N3 C10 1.372(15) .
N3 C13 1.479(16) .
N4 C12 1.324(15) .
N4 C11 1.348(17) .
N4 C15 1.493(18) .
C1 C2 1.325(14) .
C1 H1A 0.9500 .
C2 H2A 0.9500 .
C3 C5 1.468(12) .
C4 H4A 0.9800 .
C4 H4B 0.9800 .
C4 H4C 0.9800 .
C5 H5A 0.9800 .
C5 H5B 0.9800 .
C5 H5C 0.9800 .
C6 C7 1.493(16) .
C6 H6A 0.9900 .
C6 H6B 0.9900 .
C7 C8 1.544(17) .
C7 H7A 0.9900 .
C7 H7B 0.9900 .
C8 C9 1.45(2) .
C8 H8A 0.9900 .
C8 H8B 0.9900 .
C9 H9A 0.9800 .
C9 H9B 0.9800 .
C9 H9C 0.9800 .
C10 C11 1.37(2) .
C10 H10A 0.9500 .
C11 H11A 0.9500 .
C12 C14 1.498(15) .
C13 H13A 0.9800 .
C13 H13B 0.9800 .
C13 H13C 0.9800 .
C14 H14A 0.9800 .
C14 H14B 0.9800 .
C14 H14C 0.9800 .
C15 C16 1.49(2) .
C15 H15A 0.9900 .
C15 H15B 0.9900 .
C16 C17 1.49(2) .
C16 H16A 0.9900 .
C16 H16B 0.9900 .
C17 C18B 1.538(10) .
C17 C18 1.544(10) .
C17 H17A 0.9900 .
C17 H17B 0.9900 .
C17 H17C 0.9901 .
C17 H17D 0.9900 .
C18 H18A 0.9800 .
C18 H18B 0.9800 .
C18 H18C 0.9800 .
C18B H18D 0.9800 .
C18B H18E 0.9800 .
C18B H18F 0.9800 .
